data_7205642
loop_
_publ_author_name
'Wahl, Helene'
'Haynes, Delia A.'
'le Roex, Tanya'

_publ_section_title
;
 Solvate formation in lutidinium pamoate salts: a systematic study
;
_journal_issue 7
_journal_name_full CrystEngComm
_journal_page_first 2227
_journal_paper_doi 10.1039/c0ce00528b
_journal_volume 13
_journal_year 2011
_chemical_formula_moiety 'C23 H15 O6 1- , C7 H10 N 1+ , C5 H9 N O'
_chemical_formula_sum 'C35 H34 N2 O7'
_chemical_formula_weight 594.64
_chemical_name_common '2,3 lutidinium pamoate NMP solvate'
_chemical_name_systematic
;
?
;
_space_group_IT_number 14
_symmetry_cell_setting monoclinic
_symmetry_space_group_name_Hall '-P 2ybc'
_symmetry_space_group_name_H-M 'P 1 21/c 1'
_atom_sites_solution_hydrogens geom
_atom_sites_solution_primary direct
_atom_sites_solution_secondary difmap
_audit_creation_method SHELXL-97
_cell_angle_alpha 90.00
_cell_angle_beta 112.929(2)
_cell_angle_gamma 90.00
_cell_formula_units_Z 4
_cell_length_a 13.6610(19)
_cell_length_b 13.7621(19)
_cell_length_c 16.906(2)
_cell_measurement_reflns_used 3868
_cell_measurement_temperature 100(2)
_cell_measurement_theta_max 27.452
_cell_measurement_theta_min 2.207
_cell_volume 2927.3(7)
_computing_cell_refinement 'SAINT (Bruker, 2009)'
_computing_data_collection 'APEX2 (Bruker, 2009)'
_computing_data_reduction SAINT
_computing_structure_refinement 'SHELXL (Sheldrick, 2008)'
_computing_structure_solution 'SHELXS (Sheldrick, 2008)'
_diffrn_ambient_temperature 100(2)
_diffrn_measured_fraction_theta_full 0.988
_diffrn_measured_fraction_theta_max 0.988
_diffrn_measurement_device_type 'Bruker APEX CCD area-detector'
_diffrn_measurement_method \w
_diffrn_radiation_monochromator graphite
_diffrn_radiation_source 'fine-focus sealed tube'
_diffrn_radiation_type MoK\a
_diffrn_radiation_wavelength 0.71073
_diffrn_reflns_av_R_equivalents 0.0258
_diffrn_reflns_av_sigmaI/netI 0.0321
_diffrn_reflns_limit_h_max 17
_diffrn_reflns_limit_h_min -13
_diffrn_reflns_limit_k_max 17
_diffrn_reflns_limit_k_min -16
_diffrn_reflns_limit_l_max 20
_diffrn_reflns_limit_l_min -21
_diffrn_reflns_number 17075
_diffrn_reflns_theta_full 26.64
_diffrn_reflns_theta_max 26.64
_diffrn_reflns_theta_min 1.97
_diffrn_standards_number 0
_exptl_absorpt_coefficient_mu 0.094
_exptl_absorpt_correction_T_max 0.9851
_exptl_absorpt_correction_T_min 0.9759
_exptl_absorpt_correction_type multi-scan
_exptl_absorpt_process_details '(SADABS; Bruker, 2002)'
_exptl_crystal_colour yellow
_exptl_crystal_density_diffrn 1.349
_exptl_crystal_density_method 'not measured'
_exptl_crystal_description block
_exptl_crystal_F_000 1256
_exptl_crystal_size_max 0.26
_exptl_crystal_size_mid 0.23
_exptl_crystal_size_min 0.16
_refine_diff_density_max 0.840
_refine_diff_density_min -0.485
_refine_diff_density_rms 0.053
_refine_ls_extinction_method none
_refine_ls_goodness_of_fit_ref 1.071
_refine_ls_hydrogen_treatment mixed
_refine_ls_matrix_type full
_refine_ls_number_parameters 477
_refine_ls_number_reflns 6102
_refine_ls_number_restraints 0
_refine_ls_restrained_S_all 1.071
_refine_ls_R_factor_all 0.0838
_refine_ls_R_factor_gt 0.0597
_refine_ls_shift/su_max 0.001
_refine_ls_shift/su_mean 0.000
_refine_ls_structure_factor_coef Fsqd
_refine_ls_weighting_details 'calc w=1/[\s^2^(Fo^2^)+(0.0843P)^2^+1.6923P] where P=(Fo^2^+2Fc^2^)/3'
_refine_ls_weighting_scheme calc
_refine_ls_wR_factor_gt 0.1615
_refine_ls_wR_factor_ref 0.1812
_reflns_number_gt 4329
_reflns_number_total 6102
_reflns_threshold_expression >2sigma(I)
_cod_data_source_file c0ce00528b.txt
_cod_data_source_block 6
_cod_original_sg_symbol_H-M P2(1)/c
_cod_database_code 7205642

loop_
_symmetry_equiv_pos_as_xyz
'x, y, z'
'-x, y+1/2, -z+1/2'
'-x, -y, -z'
'x, -y-1/2, z-1/2'

loop_
_atom_site_label
_atom_site_type_symbol
_atom_site_fract_x
_atom_site_fract_y
_atom_site_fract_z
_atom_site_U_iso_or_equiv
_atom_site_adp_type
_atom_site_occupancy
_atom_site_symmetry_multiplicity
_atom_site_calc_flag
_atom_site_refinement_flags
_atom_site_disorder_assembly
_atom_site_disorder_group
N11 N 0.1971(2) 1.10792(19) 0.18377(19) 0.0648(8) Uani 1 1 d . . .
H11 H 0.1961 1.0812 0.2307 0.078 Uiso 1 1 calc R . .
C12 C 0.2798(2) 1.08875(18) 0.16649(18) 0.0443(6) Uani 1 1 d . . .
C13 C 0.2870(2) 1.13074(18) 0.09205(16) 0.0434(6) Uani 1 1 d . . .
C14 C 0.2073(2) 1.18770(19) 0.0425(2) 0.0521(7) Uani 1 1 d . . .
H14 H 0.2102 1.2159 -0.0078 0.063 Uiso 1 1 calc R . .
C15 C 0.1198(3) 1.2065(2) 0.0638(3) 0.1003(18) Uani 1 1 d . . .
H15 H 0.0641 1.2479 0.0287 0.120 Uiso 1 1 calc R . .
C16 C 0.1151(3) 1.1620(3) 0.1400(3) 0.0706(10) Uani 1 1 d . . .
H16 H 0.0570 1.1714 0.1568 0.085 Uiso 1 1 calc R . .
C17 C 0.3637(2) 1.02461(18) 0.22247(19) 0.0512(7) Uani 1 1 d . . .
H17A H 0.3445 1.0009 0.2692 0.077 Uiso 1 1 calc R . .
H17B H 0.4308 1.0607 0.2466 0.077 Uiso 1 1 calc R . .
H17C H 0.3721 0.9693 0.1891 0.077 Uiso 1 1 calc R . .
C18 C 0.3792(2) 1.1102(2) 0.0705(2) 0.0594(8) Uani 1 1 d . . .
H18A H 0.3740 1.1484 0.0201 0.089 Uiso 1 1 calc R . .
H18B H 0.3807 1.0409 0.0578 0.089 Uiso 1 1 calc R . .
H18C H 0.4446 1.1277 0.1192 0.089 Uiso 1 1 calc R . .
O211 O 0.25327(12) 0.70344(11) 0.24613(9) 0.0279(3) Uani 1 1 d . . .
C211 C 0.23864(15) 0.76398(14) 0.17882(12) 0.0220(4) Uani 1 1 d . . .
H211 H 0.193(3) 0.718(2) 0.262(2) 0.069(10) Uiso 1 1 d . . .
C212 C 0.14505(15) 0.82298(14) 0.14539(13) 0.0225(4) Uani 1 1 d . . .
C213 C 0.12855(15) 0.88074(14) 0.07508(13) 0.0225(4) Uani 1 1 d . . .
H213 H 0.0672 0.9210 0.0538 0.027 Uiso 1 1 calc R . .
C214 C 0.20064(15) 0.88172(14) 0.03373(12) 0.0219(4) Uani 1 1 d . . .
C215 C 0.17844(16) 0.93533(15) -0.04298(13) 0.0250(4) Uani 1 1 d . . .
H215 H 0.1163 0.9744 -0.0650 0.030 Uiso 1 1 calc R . .
C216 C 0.24544(17) 0.93149(15) -0.08582(13) 0.0283(5) Uani 1 1 d . . .
H216 H 0.2292 0.9665 -0.1378 0.034 Uiso 1 1 calc R . .
C217 C 0.33880(17) 0.87490(16) -0.05176(13) 0.0281(5) Uani 1 1 d . . .
H217 H 0.3850 0.8719 -0.0816 0.034 Uiso 1 1 calc R . .
C218 C 0.36413(16) 0.82421(15) 0.02330(13) 0.0248(4) Uani 1 1 d . . .
H218 H 0.4286 0.7883 0.0455 0.030 Uiso 1 1 calc R . .
C219 C 0.29532(15) 0.82443(14) 0.06884(12) 0.0221(4) Uani 1 1 d . . .
C220 C 0.31541(15) 0.76724(14) 0.14391(13) 0.0221(4) Uani 1 1 d . . .
C221 C 0.06581(15) 0.82071(15) 0.18658(13) 0.0243(4) Uani 1 1 d . . .
O221 O 0.07990(11) 0.76751(11) 0.24946(9) 0.0291(3) Uani 1 1 d . . .
O222 O -0.01619(12) 0.87584(12) 0.15169(10) 0.0331(4) Uani 1 1 d . . .
H222 H -0.079(3) 0.872(3) 0.183(2) 0.097(13) Uiso 1 1 d . . .
C222 C 0.41632(15) 0.70665(15) 0.18371(13) 0.0241(4) Uani 1 1 d . . .
H22A H 0.4227 0.6641 0.1387 0.029 Uiso 1 1 calc R . .
H22B H 0.4093 0.6642 0.2285 0.029 Uiso 1 1 calc R . .
C223 C 0.51826(15) 0.76596(14) 0.22387(13) 0.0227(4) Uani 1 1 d . . .
C224 C 0.59516(15) 0.76120(14) 0.18956(13) 0.0237(4) Uani 1 1 d . . .
O224 O 0.58071(12) 0.69939(11) 0.12313(10) 0.0299(4) Uani 1 1 d . . .
H224 H 0.638(2) 0.707(2) 0.1097(19) 0.059(9) Uiso 1 1 d . . .
C225 C 0.68942(15) 0.81934(14) 0.22295(13) 0.0244(4) Uani 1 1 d . . .
C226 C 0.70594(16) 0.87835(15) 0.29218(14) 0.0274(5) Uani 1 1 d . . .
H226 H 0.7671 0.9188 0.3128 0.033 Uiso 1 1 calc R . .
C227 C 0.63399(16) 0.88043(15) 0.33361(13) 0.0264(5) Uani 1 1 d . . .
C228 C 0.65724(18) 0.93356(17) 0.41062(15) 0.0336(5) Uani 1 1 d . . .
H228 H 0.7198 0.9721 0.4325 0.040 Uiso 1 1 calc R . .
C229 C 0.59134(19) 0.93033(17) 0.45397(15) 0.0354(5) Uani 1 1 d . . .
H229 H 0.6084 0.9656 0.5060 0.043 Uiso 1 1 calc R . .
C230 C 0.49770(17) 0.87420(16) 0.42085(14) 0.0306(5) Uani 1 1 d . . .
H230 H 0.4518 0.8718 0.4510 0.037 Uiso 1 1 calc R . .
C231 C 0.47171(16) 0.82298(15) 0.34577(13) 0.0264(5) Uani 1 1 d . . .
H231 H 0.4075 0.7867 0.3243 0.032 Uiso 1 1 calc R . .
C232 C 0.53946(15) 0.82322(14) 0.29930(13) 0.0231(4) Uani 1 1 d . . .
C233 C 0.77132(17) 0.81370(16) 0.18434(15) 0.0295(5) Uani 1 1 d . . .
O233 O 0.76003(13) 0.75445(13) 0.12586(12) 0.0442(5) Uani 1 1 d . . .
O234 O 0.85090(12) 0.87114(11) 0.21625(10) 0.0336(4) Uani 1 1 d . . .
O1 O 0.2121(2) 0.9978(2) 0.3248(2) 0.0557(10) Uani 0.699(5) 1 d P A 1
C1 C 0.1336(4) 0.9990(3) 0.3438(3) 0.0366(11) Uani 0.699(5) 1 d P A 1
N2 N 0.1156(3) 0.9385(2) 0.4006(2) 0.0443(10) Uani 0.699(5) 1 d P A 1
C3 C 0.0148(6) 0.9519(5) 0.4072(5) 0.0468(16) Uani 0.699(5) 1 d P A 1
H3A H 0.0226 0.9515 0.4680 0.056 Uiso 0.699(5) 1 calc PR A 1
H3B H -0.0363 0.9006 0.3755 0.056 Uiso 0.699(5) 1 calc PR A 1
C4 C -0.0215(5) 1.0529(3) 0.3658(4) 0.0574(13) Uani 0.699(5) 1 d P A 1
H4A H -0.0993 1.0543 0.3323 0.069 Uiso 0.699(5) 1 calc PR A 1
H4B H -0.0025 1.1046 0.4100 0.069 Uiso 0.699(5) 1 calc PR A 1
C5 C 0.0390(4) 1.0655(4) 0.3073(4) 0.0374(11) Uani 0.699(5) 1 d P A 1
H5A H -0.0060 1.0469 0.2476 0.045 Uiso 0.699(5) 1 calc PR A 1
H5B H 0.0621 1.1337 0.3078 0.045 Uiso 0.699(5) 1 calc PR A 1
C6 C 0.1831(9) 0.8587(8) 0.4420(7) 0.086(5) Uani 0.699(5) 1 d P A 1
H6A H 0.1447 0.7975 0.4217 0.129 Uiso 0.699(5) 1 calc PR A 1
H6B H 0.2043 0.8639 0.5043 0.129 Uiso 0.699(5) 1 calc PR A 1
H6C H 0.2466 0.8599 0.4284 0.129 Uiso 0.699(5) 1 calc PR A 1
O1A O -0.0437(5) 0.9232(5) 0.4381(4) 0.052(2) Uani 0.301(5) 1 d P A 2
C1A C 0.0360(15) 0.9192(13) 0.4140(13) 0.056(5) Uani 0.301(5) 1 d P A 2
N2A N 0.0717(6) 0.9883(6) 0.3741(4) 0.0345(18) Uani 0.301(5) 1 d P A 2
C3A C 0.1672(9) 0.9675(8) 0.3724(8) 0.038(3) Uani 0.301(5) 1 d P A 2
H3C H 0.2186 1.0207 0.3984 0.046 Uiso 0.301(5) 1 calc PR A 2
H3D H 0.1614 0.9565 0.3129 0.046 Uiso 0.301(5) 1 calc PR A 2
C4A C 0.2026(13) 0.8692(19) 0.4289(11) 0.039(4) Uani 0.301(5) 1 d P A 2
H4D H 0.2147 0.8160 0.3944 0.046 Uiso 0.301(5) 1 calc PR A 2
H4C H 0.2689 0.8801 0.4801 0.046 Uiso 0.301(5) 1 calc PR A 2
C5A C 0.1165(9) 0.8454(10) 0.4542(11) 0.083(6) Uani 0.301(5) 1 d P A 2
H5C H 0.1402 0.8474 0.5175 0.100 Uiso 0.301(5) 1 calc PR A 2
H5D H 0.0885 0.7797 0.4337 0.100 Uiso 0.301(5) 1 calc PR A 2
C6A C 0.0097(12) 1.0718(10) 0.3306(9) 0.055(4) Uani 0.301(5) 1 d P A 2
H6E H 0.0575 1.1257 0.3324 0.082 Uiso 0.301(5) 1 calc PR A 2
H6D H -0.0373 1.0914 0.3591 0.082 Uiso 0.301(5) 1 calc PR A 2
H6F H -0.0331 1.0550 0.2706 0.082 Uiso 0.301(5) 1 calc PR A 2

loop_
_atom_site_aniso_label
_atom_site_aniso_U_11
_atom_site_aniso_U_22
_atom_site_aniso_U_33
_atom_site_aniso_U_23
_atom_site_aniso_U_13
_atom_site_aniso_U_12
N11 0.0555(16) 0.0599(16) 0.0764(19) -0.0270(14) 0.0229(14) -0.0251(13)
C12 0.0384(14) 0.0319(13) 0.0550(16) -0.0171(12) 0.0100(12) -0.0098(11)
C13 0.0549(16) 0.0299(12) 0.0334(13) -0.0090(10) 0.0041(12) -0.0137(11)
C14 0.0541(18) 0.0328(13) 0.0548(17) -0.0084(12) 0.0052(14) -0.0118(13)
C15 0.058(2) 0.0414(18) 0.125(4) -0.037(2) -0.048(2) 0.0197(16)
C16 0.0427(17) 0.064(2) 0.087(3) -0.029(2) 0.0058(17) -0.0021(16)
C17 0.0544(16) 0.0316(13) 0.0536(17) -0.0084(12) 0.0058(13) -0.0074(12)
C18 0.0567(18) 0.0592(18) 0.0572(18) -0.0202(15) 0.0166(15) -0.0171(15)
O211 0.0243(8) 0.0321(8) 0.0297(8) 0.0077(6) 0.0132(6) 0.0020(6)
C211 0.0208(10) 0.0215(10) 0.0231(10) -0.0007(8) 0.0079(8) -0.0029(8)
C212 0.0188(9) 0.0235(10) 0.0246(10) -0.0032(8) 0.0077(8) -0.0042(8)
C213 0.0181(9) 0.0231(10) 0.0242(10) -0.0023(8) 0.0059(8) -0.0009(8)
C214 0.0207(10) 0.0212(9) 0.0225(10) -0.0040(8) 0.0071(8) -0.0044(8)
C215 0.0222(10) 0.0250(10) 0.0245(10) 0.0000(8) 0.0057(8) 0.0003(8)
C216 0.0317(11) 0.0293(11) 0.0229(10) 0.0022(9) 0.0097(9) -0.0028(9)
C217 0.0270(11) 0.0341(11) 0.0263(11) -0.0008(9) 0.0139(9) -0.0018(9)
C218 0.0207(10) 0.0271(10) 0.0271(11) -0.0032(8) 0.0096(8) -0.0015(8)
C219 0.0208(10) 0.0227(10) 0.0223(10) -0.0034(8) 0.0077(8) -0.0040(8)
C220 0.0197(9) 0.0213(9) 0.0246(10) -0.0006(8) 0.0079(8) -0.0012(8)
C221 0.0195(10) 0.0262(10) 0.0272(11) -0.0044(9) 0.0091(8) -0.0046(8)
O221 0.0263(8) 0.0348(8) 0.0301(8) 0.0032(7) 0.0154(6) -0.0005(6)
O222 0.0220(8) 0.0406(9) 0.0404(9) 0.0086(7) 0.0162(7) 0.0047(6)
C222 0.0225(10) 0.0249(10) 0.0271(11) 0.0022(8) 0.0120(8) 0.0019(8)
C223 0.0191(9) 0.0233(10) 0.0255(10) 0.0062(8) 0.0085(8) 0.0056(8)
C224 0.0226(10) 0.0230(10) 0.0267(11) 0.0050(8) 0.0109(8) 0.0066(8)
O224 0.0284(8) 0.0321(8) 0.0346(9) -0.0027(7) 0.0181(7) 0.0017(6)
C225 0.0207(10) 0.0255(10) 0.0297(11) 0.0080(8) 0.0127(8) 0.0066(8)
C226 0.0214(10) 0.0285(11) 0.0322(12) 0.0033(9) 0.0102(9) 0.0008(8)
C227 0.0220(10) 0.0286(11) 0.0286(11) 0.0036(9) 0.0099(9) 0.0029(8)
C228 0.0291(12) 0.0364(12) 0.0347(12) -0.0035(10) 0.0118(10) -0.0036(9)
C229 0.0382(13) 0.0375(12) 0.0324(12) -0.0057(10) 0.0156(10) 0.0000(10)
C230 0.0288(11) 0.0380(12) 0.0298(11) 0.0055(9) 0.0165(9) 0.0048(9)
C231 0.0232(10) 0.0293(11) 0.0281(11) 0.0048(9) 0.0116(8) 0.0030(8)
C232 0.0193(9) 0.0250(10) 0.0258(10) 0.0069(8) 0.0097(8) 0.0051(8)
C233 0.0246(11) 0.0309(11) 0.0367(12) 0.0066(10) 0.0158(9) 0.0058(9)
O233 0.0392(10) 0.0475(10) 0.0604(12) -0.0154(9) 0.0351(9) -0.0061(8)
O234 0.0245(8) 0.0386(9) 0.0433(9) 0.0025(7) 0.0193(7) -0.0003(7)
O1 0.0372(15) 0.0501(17) 0.083(2) 0.0342(15) 0.0265(14) 0.0093(12)
C1 0.039(3) 0.027(2) 0.036(3) 0.0048(17) 0.007(2) -0.0013(18)
N2 0.063(3) 0.0243(17) 0.0311(17) 0.0032(14) 0.0023(18) -0.0018(19)
C3 0.054(5) 0.053(4) 0.036(3) 0.000(3) 0.020(3) -0.003(3)
C4 0.083(3) 0.040(2) 0.070(3) 0.006(2) 0.054(3) 0.009(2)
C5 0.041(3) 0.031(2) 0.040(3) 0.0032(19) 0.0154(18) 0.0011(19)
C6 0.121(10) 0.033(3) 0.056(5) 0.006(3) -0.017(5) 0.021(6)
O1A 0.045(4) 0.042(4) 0.062(4) -0.003(3) 0.015(3) -0.005(3)
C1A 0.043(7) 0.085(13) 0.049(7) 0.041(8) 0.027(5) 0.045(8)
N2A 0.038(4) 0.034(4) 0.029(4) 0.011(3) 0.010(3) 0.004(3)
C3A 0.043(7) 0.024(5) 0.037(6) 0.006(4) 0.003(5) -0.009(5)
C4A 0.024(5) 0.067(12) 0.013(5) -0.012(6) -0.007(4) 0.011(5)
C5A 0.030(6) 0.066(8) 0.155(14) 0.055(8) 0.036(7) 0.007(5)
C6A 0.070(11) 0.038(6) 0.052(9) 0.021(6) 0.020(6) 0.032(7)

loop_
_atom_type_symbol
_atom_type_description
_atom_type_scat_dispersion_real
_atom_type_scat_dispersion_imag
_atom_type_scat_source
C C 0.0033 0.0016 'International Tables Vol C Tables 4.2.6.8 and 6.1.1.4'
H H 0.0000 0.0000 'International Tables Vol C Tables 4.2.6.8 and 6.1.1.4'
N N 0.0061 0.0033 'International Tables Vol C Tables 4.2.6.8 and 6.1.1.4'
O O 0.0106 0.0060 'International Tables Vol C Tables 4.2.6.8 and 6.1.1.4'

loop_
_geom_angle_atom_site_label_1
_geom_angle_atom_site_label_2
_geom_angle_atom_site_label_3
_geom_angle
_geom_angle_site_symmetry_1
_geom_angle_site_symmetry_3
_geom_angle_publ_flag
C12 N11 C16 128.0(3) . . ?
N11 C12 C13 118.8(3) . . ?
N11 C12 C17 120.5(3) . . ?
C13 C12 C17 120.6(3) . . ?
C14 C13 C12 118.1(3) . . ?
C14 C13 C18 121.7(3) . . ?
C12 C13 C18 120.2(3) . . ?
C13 C14 C15 121.0(3) . . ?
C14 C15 C16 119.2(3) . . ?
N11 C16 C15 114.7(3) . . ?
O211 C211 C220 119.05(17) . . ?
O211 C211 C212 119.67(17) . . ?
C220 C211 C212 121.28(18) . . ?
C213 C212 C211 119.35(18) . . ?
C213 C212 C221 120.63(18) . . ?
C211 C212 C221 120.02(18) . . ?
C212 C213 C214 121.52(18) . . ?
C213 C214 C215 121.04(18) . . ?
C213 C214 C219 118.75(18) . . ?
C215 C214 C219 120.16(18) . . ?
C216 C215 C214 120.91(19) . . ?
C215 C216 C217 119.25(19) . . ?
C218 C217 C216 121.41(19) . . ?
C217 C218 C219 121.11(19) . . ?
C220 C219 C218 122.65(18) . . ?
C220 C219 C214 120.17(17) . . ?
C218 C219 C214 117.12(18) . . ?
C211 C220 C219 118.70(17) . . ?
C211 C220 C222 119.79(17) . . ?
C219 C220 C222 121.45(17) . . ?
O221 C221 O222 123.73(18) . . ?
O221 C221 C212 120.71(18) . . ?
O222 C221 C212 115.55(18) . . ?
C220 C222 C223 114.53(16) . . ?
C224 C223 C232 118.46(18) . . ?
C224 C223 C222 119.85(18) . . ?
C232 C223 C222 121.62(17) . . ?
O224 C224 C223 119.04(18) . . ?
O224 C224 C225 119.59(17) . . ?
C223 C224 C225 121.37(19) . . ?
C226 C225 C224 119.47(18) . . ?
C226 C225 C233 119.99(19) . . ?
C224 C225 C233 120.52(19) . . ?
C225 C226 C227 121.41(19) . . ?
C226 C227 C228 121.06(19) . . ?
C226 C227 C232 118.77(19) . . ?
C228 C227 C232 120.07(19) . . ?
C229 C228 C227 121.2(2) . . ?
C228 C229 C230 119.4(2) . . ?
C231 C230 C229 121.1(2) . . ?
C230 C231 C232 121.2(2) . . ?
C227 C232 C231 117.05(19) . . ?
C227 C232 C223 120.20(18) . . ?
C231 C232 C223 122.68(18) . . ?
O233 C233 O234 124.15(19) . . ?
O233 C233 C225 119.79(19) . . ?
O234 C233 C225 116.04(19) . . ?
O1 C1 N2 126.1(5) . . ?
O1 C1 C5 126.5(4) . . ?
N2 C1 C5 107.4(4) . . ?
C1 N2 C6 123.7(7) . . ?
C1 N2 C3 114.7(5) . . ?
C6 N2 C3 121.1(6) . . ?
N2 C3 C4 103.1(6) . . ?
C5 C4 C3 103.7(5) . . ?
C1 C5 C4 105.1(5) . . ?
O1A C1A N2A 128.9(11) . . ?
O1A C1A C5A 117.1(15) . . ?
N2A C1A C5A 111.5(14) . . ?
C3A N2A C1A 113.5(11) . . ?
C3A N2A C6A 122.5(11) . . ?
C1A N2A C6A 123.7(10) . . ?
N2A C3A C4A 103.5(11) . . ?
C5A C4A C3A 106.0(14) . . ?
C4A C5A C1A 105.0(15) . . ?

loop_
_geom_bond_atom_site_label_1
_geom_bond_atom_site_label_2
_geom_bond_distance
_geom_bond_site_symmetry_2
_geom_bond_publ_flag
N11 C12 1.300(4) . ?
N11 C16 1.308(4) . ?
C12 C13 1.423(4) . ?
C12 C17 1.464(4) . ?
C13 C14 1.338(4) . ?
C13 C18 1.468(4) . ?
C14 C15 1.401(6) . ?
C15 C16 1.450(6) . ?
O211 C211 1.361(2) . ?
C211 C220 1.390(3) . ?
C211 C212 1.432(3) . ?
C212 C213 1.374(3) . ?
C212 C221 1.498(3) . ?
C213 C214 1.413(3) . ?
C214 C215 1.418(3) . ?
C214 C219 1.431(3) . ?
C215 C216 1.372(3) . ?
C216 C217 1.411(3) . ?
C217 C218 1.369(3) . ?
C218 C219 1.428(3) . ?
C219 C220 1.426(3) . ?
C220 C222 1.525(3) . ?
C221 O221 1.243(2) . ?
C221 O222 1.290(2) . ?
C222 C223 1.526(3) . ?
C223 C224 1.385(3) . ?
C223 C232 1.429(3) . ?
C224 O224 1.361(2) . ?
C224 C225 1.432(3) . ?
C225 C226 1.369(3) . ?
C225 C233 1.501(3) . ?
C226 C227 1.412(3) . ?
C227 C228 1.417(3) . ?
C227 C232 1.428(3) . ?
C228 C229 1.365(3) . ?
C229 C230 1.410(3) . ?
C230 C231 1.372(3) . ?
C231 C232 1.428(3) . ?
C233 O233 1.244(3) . ?
C233 O234 1.281(3) . ?
O1 C1 1.235(5) . ?
C1 N2 1.363(6) . ?
C1 C5 1.506(7) . ?
N2 C6 1.430(11) . ?
N2 C3 1.436(9) . ?
C3 C4 1.549(8) . ?
C4 C5 1.525(6) . ?
O1A C1A 1.30(2) . ?
C1A N2A 1.36(2) . ?
C1A C5A 1.457(16) . ?
N2A C3A 1.346(15) . ?
N2A C6A 1.448(14) . ?
C3A C4A 1.62(3) . ?
C4A C5A 1.44(2) . ?

loop_
_geom_hbond_atom_site_label_D
_geom_hbond_atom_site_label_H
_geom_hbond_atom_site_label_A
_geom_hbond_distance_DH
_geom_hbond_distance_HA
_geom_hbond_distance_DA
_geom_hbond_angle_DHA
_geom_hbond_site_symmetry_A
O211 H211 O221 0.98(3) 1.63(3) 2.548(2) 155(3) .
N11 H11 O1 0.88 1.90 2.764(4) 165.6 .
O224 H224 O233 0.90(3) 1.71(3) 2.547(2) 153(3) .
O222 H222 O234 1.18(4) 1.28(4) 2.457(2) 177(4) 1_455
